data_2022292
loop_
_publ_author_name
'Shishkina, Svitlana V.'
'Konovalova, Irina S.'
'Kovalenko, Svitlana S.'
'Nikolaeva, Lyudmila L.'
'Bunyatyan, Natalya D.'
'Kovalenko, Sergiy M.'

_publ_section_title
;
 Conformational polymorphs of
 3-cyclopropyl-5-(3-methyl-[1,2,4]triazolo[4,3-<i>a</i>]pyridin-7-yl)-1,2,4-oxadiazole
;
_journal_coeditor_code QF3045
_journal_issue 1
_journal_name_full 'Acta Crystallographica Section C'
_journal_page_first 20
_journal_page_last 28
_journal_paper_doi 10.1107/S2053229620015508
_journal_volume 77
_journal_year 2021
_chemical_formula_iupac 'C12 H11 N5 O'
_chemical_formula_moiety 'C12 H11 N5 O'
_chemical_formula_sum 'C12 H11 N5 O'
_chemical_formula_weight 241.26
_chemical_name_systematic 3-Cyclopropyl-5-(3-methyl-[1,2,4]triazolo[4,3-<i>a</i>]pyridin-7-yl)-1,2,4-oxadiazole
_space_group_crystal_system monoclinic
_space_group_IT_number 14
_space_group_name_Hall '-P 2ybc'
_space_group_name_H-M_alt 'P 1 21/c 1'
_atom_sites_solution_hydrogens geom
_audit_creation_method SHELXL-2016/6
_cell_angle_alpha 90
_cell_angle_beta 100.816(7)
_cell_angle_gamma 90
_cell_formula_units_Z 4
_cell_length_a 4.4041(4)
_cell_length_b 27.8787(18)
_cell_length_c 9.3533(8)
_cell_measurement_reflns_used 1056
_cell_measurement_temperature 293(2)
_cell_measurement_theta_max 23.296
_cell_measurement_theta_min 4.264
_cell_volume 1128.00(16)
_computing_cell_refinement
;
CrysAlis PRO (Rigaku OD, 2018)
;
_computing_data_collection
;
CrysAlis PRO (Rigaku OD, 2018)
;
_computing_data_reduction
;
CrysAlis PRO (Rigaku OD, 2018)
;
_computing_molecular_graphics
;
Mercury (Macrae <i>et al.</i>,  2020)
;
_computing_publication_material
;
SHELXL2016 (Sheldrick, 2015b)
;
_computing_structure_refinement
;
SHELXL2016 (Sheldrick, 2015b)
;
_computing_structure_solution
;
SHELXT2014 (Sheldrick, 2015a)
;
_diffrn_ambient_temperature 293(2)
_diffrn_detector_area_resol_mean 16.1827
_diffrn_measured_fraction_theta_full 0.998
_diffrn_measured_fraction_theta_max 0.998
_diffrn_measurement_device_type 'Rigaku Xcalibur Sapphire3'
_diffrn_measurement_method '\w scans'
_diffrn_radiation_type MoK\a
_diffrn_radiation_wavelength 0.71073
_diffrn_reflns_av_R_equivalents 0.0716
_diffrn_reflns_av_unetI/netI 0.0524
_diffrn_reflns_limit_h_max 5
_diffrn_reflns_limit_h_min -5
_diffrn_reflns_limit_k_max 33
_diffrn_reflns_limit_k_min -33
_diffrn_reflns_limit_l_max 11
_diffrn_reflns_limit_l_min -11
_diffrn_reflns_number 7951
_diffrn_reflns_theta_full 24.994
_diffrn_reflns_theta_max 24.994
_diffrn_reflns_theta_min 3.118
_diffrn_source 'Enhance (Mo) X-ray Source'
_exptl_absorpt_coefficient_mu 0.098
_exptl_absorpt_correction_T_max 1.00000
_exptl_absorpt_correction_T_min 0.33818
_exptl_absorpt_correction_type multi-scan
_exptl_absorpt_process_details
;
(CrysAlis PRO; Rigaku OD, 2018)
;
_exptl_crystal_colour colourless
_exptl_crystal_density_diffrn 1.421
_exptl_crystal_description stick
_exptl_crystal_F_000 504
_exptl_crystal_size_max 0.200
_exptl_crystal_size_mid 0.050
_exptl_crystal_size_min 0.050
_refine_diff_density_max 0.205
_refine_diff_density_min -0.255
_refine_ls_extinction_method none
_refine_ls_goodness_of_fit_ref 1.042
_refine_ls_hydrogen_treatment constr
_refine_ls_matrix_type full
_refine_ls_number_parameters 165
_refine_ls_number_reflns 1981
_refine_ls_number_restraints 0
_refine_ls_restrained_S_all 1.042
_refine_ls_R_factor_all 0.0912
_refine_ls_R_factor_gt 0.0635
_refine_ls_shift/su_max 0.000
_refine_ls_shift/su_mean 0.000
_refine_ls_structure_factor_coef Fsqd
_refine_ls_weighting_details 'w=1/[\s^2^(Fo^2^)+(0.0976P)^2^+0.2527P] where P=(Fo^2^+2Fc^2^)/3'
_refine_ls_weighting_scheme calc
_refine_ls_wR_factor_gt 0.1568
_refine_ls_wR_factor_ref 0.1956
_reflns_number_gt 1318
_reflns_number_total 1981
_reflns_threshold_expression 'I > 2\s(I)'
_cod_data_source_file qf3045sup1.cif
_cod_data_source_block 1m
_cod_depositor_comments 'Adding full bibliography for 2022292--2022293.cif.'
_cod_original_sg_symbol_H-M 'P 21/c'
_cod_database_code 2022292
_cod_database_fobs_code 2022292
_shelx_space_group_comment
;
The symmetry employed for this shelxl refinement is uniquely defined
by the following loop, which should always be used as a source of
symmetry information in preference to the above space-group names.
They are only intended as comments.
;
_shelx_estimated_absorpt_t_min 0.981
_shelx_estimated_absorpt_t_max 0.995

loop_
_space_group_symop_operation_xyz
'x, y, z'
'-x, y+1/2, -z+1/2'
'-x, -y, -z'
'x, -y-1/2, z-1/2'

loop_
_atom_site_type_symbol
_atom_site_label
_atom_site_fract_x
_atom_site_fract_y
_atom_site_fract_z
_atom_site_U_iso_or_equiv
_atom_site_adp_type
_atom_site_calc_flag
_atom_site_occupancy
_atom_site_disorder_assembly
_atom_site_disorder_group
O O1 0.2465(4) 0.51902(7) 0.6021(2) 0.0575(6) Uani d 1 . .
N N4 0.6454(5) 0.53963(8) 0.7691(2) 0.0509(6) Uani d 1 . .
N N3 0.1764(5) 0.69750(8) 0.5734(2) 0.0503(6) Uani d 1 . .
N N5 0.3932(6) 0.47589(8) 0.6584(3) 0.0580(7) Uani d 1 . .
N N1 -0.2061(6) 0.68097(10) 0.3885(3) 0.0679(8) Uani d 1 . .
C C4 0.3206(6) 0.60383(9) 0.6355(3) 0.0455(7) Uani d 1 . .
C C8 0.6232(6) 0.49047(9) 0.7564(3) 0.0453(7) Uani d 1 . .
C C7 0.4141(6) 0.55471(9) 0.6733(3) 0.0453(7) Uani d 1 . .
N N2 -0.1726(6) 0.73011(10) 0.4051(3) 0.0714(8) Uani d 1 . .
C C5 0.0840(6) 0.61363(10) 0.5247(3) 0.0490(7) Uani d 1 . .
H H5 -0.026340 0.588920 0.471841 0.059 Uiso calc 1 . .
C C6 0.0074(7) 0.66178(10) 0.4909(3) 0.0525(7) Uani d 1 . .
C C3 0.4849(6) 0.64155(9) 0.7185(3) 0.0530(8) Uani d 1 . .
H H3 0.644608 0.634255 0.795511 0.064 Uiso calc 1 . .
C C9 0.8374(6) 0.45801(10) 0.8473(3) 0.0530(7) Uani d 1 . .
H H9 1.047869 0.470463 0.877230 0.064 Uiso calc 1 . .
C C2 0.4123(7) 0.68739(11) 0.6870(3) 0.0556(8) Uani d 1 . .
H H2 0.520150 0.712006 0.741409 0.067 Uiso calc 1 . .
C C11 0.7290(7) 0.42612(11) 0.9569(3) 0.0615(8) Uani d 1 . .
H H11A 0.867645 0.421110 1.049318 0.074 Uiso calc 1 . .
H H11B 0.511197 0.426866 0.962166 0.074 Uiso calc 1 . .
C C10 0.8169(8) 0.40511(11) 0.8250(3) 0.0635(8) Uani d 1 . .
H H10A 0.652542 0.392945 0.749997 0.076 Uiso calc 1 . .
H H10B 1.008809 0.387192 0.837105 0.076 Uiso calc 1 . .
C C1 0.0535(8) 0.73958(10) 0.5147(3) 0.0610(8) Uani d 1 . .
C C12 0.1669(9) 0.78739(11) 0.5682(4) 0.0820(11) Uani d 1 . .
H H12A 0.142509 0.791116 0.667488 0.123 Uiso calc 1 . .
H H12B 0.050458 0.811743 0.509355 0.123 Uiso calc 1 . .
H H12C 0.381577 0.790363 0.562669 0.123 Uiso calc 1 . .

loop_
_atom_site_aniso_label
_atom_site_aniso_U_11
_atom_site_aniso_U_22
_atom_site_aniso_U_33
_atom_site_aniso_U_12
_atom_site_aniso_U_13
_atom_site_aniso_U_23
O1 0.0653(12) 0.0393(11) 0.0613(13) -0.0030(9) -0.0054(10) 0.0002(9)
N4 0.0515(13) 0.0403(13) 0.0570(14) 0.0019(10) 0.0002(11) -0.0041(11)
N3 0.0621(14) 0.0364(13) 0.0499(13) 0.0018(10) 0.0039(11) -0.0013(10)
N5 0.0662(16) 0.0411(14) 0.0618(15) -0.0014(11) -0.0006(12) 0.0041(11)
N1 0.0777(18) 0.0515(16) 0.0670(17) 0.0088(13) -0.0058(14) 0.0016(13)
C4 0.0500(15) 0.0382(15) 0.0468(15) 0.0007(12) 0.0050(12) 0.0001(12)
C8 0.0507(15) 0.0396(15) 0.0463(15) -0.0009(12) 0.0107(12) -0.0024(12)
C7 0.0502(15) 0.0391(14) 0.0457(14) -0.0047(12) 0.0065(12) -0.0039(11)
N2 0.087(2) 0.0515(16) 0.0689(18) 0.0139(13) -0.0033(15) 0.0080(13)
C5 0.0547(16) 0.0417(15) 0.0469(15) -0.0050(12) 0.0001(12) -0.0052(12)
C6 0.0566(16) 0.0488(16) 0.0495(15) 0.0015(13) 0.0031(13) -0.0001(13)
C3 0.0604(17) 0.0402(15) 0.0522(17) -0.0034(13) -0.0056(13) -0.0023(12)
C9 0.0481(15) 0.0434(16) 0.0658(18) 0.0019(12) 0.0062(13) 0.0030(13)
C2 0.0633(18) 0.0458(17) 0.0531(17) -0.0050(13) -0.0010(13) -0.0082(13)
C11 0.0599(18) 0.0624(19) 0.0591(18) 0.0052(15) 0.0030(14) 0.0108(15)
C10 0.077(2) 0.0443(16) 0.0671(19) 0.0076(15) 0.0083(16) -0.0011(15)
C1 0.077(2) 0.0433(17) 0.0605(18) 0.0122(14) 0.0078(16) 0.0050(14)
C12 0.116(3) 0.0384(18) 0.088(3) 0.0011(18) 0.011(2) -0.0021(17)

loop_
_atom_type_symbol
_atom_type_description
_atom_type_scat_dispersion_real
_atom_type_scat_dispersion_imag
_atom_type_scat_source
C C 0.0033 0.0016 'International Tables Vol C Tables 4.2.6.8 and 6.1.1.4'
H H 0.0000 0.0000 'International Tables Vol C Tables 4.2.6.8 and 6.1.1.4'
N N 0.0061 0.0033 'International Tables Vol C Tables 4.2.6.8 and 6.1.1.4'
O O 0.0106 0.0060 'International Tables Vol C Tables 4.2.6.8 and 6.1.1.4'

loop_
_geom_angle_atom_site_label_1
_geom_angle_atom_site_label_2
_geom_angle_atom_site_label_3
_geom_angle_site_symmetry_1
_geom_angle_site_symmetry_3
_geom_angle
_geom_angle_publ_flag
C7 O1 N5 . . 106.0(2) ?
C7 N4 C8 . . 103.3(2) ?
C1 N3 C2 . . 132.5(3) ?
C1 N3 C6 . . 105.2(2) ?
C2 N3 C6 . . 122.3(2) ?
C8 N5 O1 . . 103.7(2) ?
C6 N1 N2 . . 105.9(2) ?
C5 C4 C3 . . 120.6(2) ?
C5 C4 C7 . . 121.3(2) ?
C3 C4 C7 . . 118.1(2) ?
N5 C8 N4 . . 114.0(2) ?
N5 C8 C9 . . 123.4(2) ?
N4 C8 C9 . . 122.6(2) ?
N4 C7 O1 . . 113.1(2) ?
N4 C7 C4 . . 128.7(2) ?
O1 C7 C4 . . 118.3(2) ?
C1 N2 N1 . . 109.6(2) ?
C4 C5 C6 . . 118.9(2) ?
C4 C5 H5 . . 120.5 ?
C6 C5 H5 . . 120.5 ?
N1 C6 N3 . . 110.3(3) ?
N1 C6 C5 . . 131.1(3) ?
N3 C6 C5 . . 118.6(2) ?
C2 C3 C4 . . 120.7(3) ?
C2 C3 H3 . . 119.6 ?
C4 C3 H3 . . 119.6 ?
C8 C9 C10 . . 121.1(3) ?
C8 C9 C11 . . 120.8(2) ?
C10 C9 C11 . . 59.4(2) ?
C8 C9 H9 . . 114.8 ?
C10 C9 H9 . . 114.8 ?
C11 C9 H9 . . 114.8 ?
C3 C2 N3 . . 118.9(3) ?
C3 C2 H2 . . 120.6 ?
N3 C2 H2 . . 120.6 ?
C10 C11 C9 . . 59.94(19) ?
C10 C11 H11A . . 117.8 ?
C9 C11 H11A . . 117.8 ?
C10 C11 H11B . . 117.8 ?
C9 C11 H11B . . 117.8 ?
H11A C11 H11B . . 114.9 ?
C11 C10 C9 . . 60.7(2) ?
C11 C10 H10A . . 117.7 ?
C9 C10 H10A . . 117.7 ?
C11 C10 H10B . . 117.7 ?
C9 C10 H10B . . 117.7 ?
H10A C10 H10B . . 114.8 ?
N2 C1 N3 . . 109.0(3) ?
N2 C1 C12 . . 127.1(3) ?
N3 C1 C12 . . 123.8(3) ?
C1 C12 H12A . . 109.5 ?
C1 C12 H12B . . 109.5 ?
H12A C12 H12B . . 109.5 ?
C1 C12 H12C . . 109.5 ?
H12A C12 H12C . . 109.5 ?
H12B C12 H12C . . 109.5 ?

loop_
_geom_bond_atom_site_label_1
_geom_bond_atom_site_label_2
_geom_bond_site_symmetry_2
_geom_bond_distance
_geom_bond_publ_flag
O1 C7 . 1.339(3) ?
O1 N5 . 1.419(3) ?
N4 C7 . 1.294(3) ?
N4 C8 . 1.377(3) ?
N3 C1 . 1.363(3) ?
N3 C2 . 1.369(4) ?
N3 C6 . 1.388(4) ?
N5 C8 . 1.297(4) ?
N1 C6 . 1.322(4) ?
N1 N2 . 1.383(4) ?
C4 C5 . 1.352(4) ?
C4 C3 . 1.422(4) ?
C4 C7 . 1.454(4) ?
C8 C9 . 1.460(4) ?
N2 C1 . 1.315(4) ?
C5 C6 . 1.406(4) ?
C5 H5 . 0.9300 ?
C3 C2 . 1.337(4) ?
C3 H3 . 0.9300 ?
C9 C10 . 1.490(4) ?
C9 C11 . 1.501(4) ?
C9 H9 . 0.9800 ?
C2 H2 . 0.9300 ?
C11 C10 . 1.481(4) ?
C11 H11A . 0.9700 ?
C11 H11B . 0.9700 ?
C10 H10A . 0.9700 ?
C10 H10B . 0.9700 ?
C1 C12 . 1.477(4) ?
C12 H12A . 0.9600 ?
C12 H12B . 0.9600 ?
C12 H12C . 0.9600 ?

loop_
_geom_torsion_atom_site_label_1
_geom_torsion_atom_site_label_2
_geom_torsion_atom_site_label_3
_geom_torsion_atom_site_label_4
_geom_torsion_site_symmetry_1
_geom_torsion_site_symmetry_2
_geom_torsion_site_symmetry_3
_geom_torsion_site_symmetry_4
_geom_torsion
_geom_torsion_publ_flag
C7 O1 N5 C8 . . . . 1.1(3) ?
O1 N5 C8 N4 . . . . -0.8(3) ?
O1 N5 C8 C9 . . . . 178.2(2) ?
C7 N4 C8 N5 . . . . 0.2(3) ?
C7 N4 C8 C9 . . . . -178.7(2) ?
C8 N4 C7 O1 . . . . 0.5(3) ?
C8 N4 C7 C4 . . . . -179.2(3) ?
N5 O1 C7 N4 . . . . -1.0(3) ?
N5 O1 C7 C4 . . . . 178.7(2) ?
C5 C4 C7 N4 . . . . 175.2(3) ?
C3 C4 C7 N4 . . . . -4.9(4) ?
C5 C4 C7 O1 . . . . -4.4(4) ?
C3 C4 C7 O1 . . . . 175.4(2) ?
C6 N1 N2 C1 . . . . -0.3(4) ?
C3 C4 C5 C6 . . . . 1.4(4) ?
C7 C4 C5 C6 . . . . -178.7(2) ?
N2 N1 C6 N3 . . . . 0.3(3) ?
N2 N1 C6 C5 . . . . -179.1(3) ?
C1 N3 C6 N1 . . . . -0.2(3) ?
C2 N3 C6 N1 . . . . 179.9(3) ?
C1 N3 C6 C5 . . . . 179.3(2) ?
C2 N3 C6 C5 . . . . -0.6(4) ?
C4 C5 C6 N1 . . . . 178.8(3) ?
C4 C5 C6 N3 . . . . -0.5(4) ?
C5 C4 C3 C2 . . . . -1.2(4) ?
C7 C4 C3 C2 . . . . 178.9(3) ?
N5 C8 C9 C10 . . . . 4.5(4) ?
N4 C8 C9 C10 . . . . -176.6(2) ?
N5 C8 C9 C11 . . . . -66.0(4) ?
N4 C8 C9 C11 . . . . 112.9(3) ?
C4 C3 C2 N3 . . . . 0.1(4) ?
C1 N3 C2 C3 . . . . -179.0(3) ?
C6 N3 C2 C3 . . . . 0.9(4) ?
C8 C9 C11 C10 . . . . 110.2(3) ?
C8 C9 C10 C11 . . . . -109.7(3) ?
N1 N2 C1 N3 . . . . 0.2(4) ?
N1 N2 C1 C12 . . . . 179.4(3) ?
C2 N3 C1 N2 . . . . 179.9(3) ?
C6 N3 C1 N2 . . . . 0.0(3) ?
C2 N3 C1 C12 . . . . 0.6(5) ?
C6 N3 C1 C12 . . . . -179.2(3) ?
